data_7705324
loop_
_publ_author_name
'Lippi, Martina'
'Caputo, Josefina'
'Meneghetti, Fiorella'
'Castellano, Carlo'
'Mart\'i-Rujas, Javier'
'Cametti, Massimo'

_publ_section_title
;
 Tuneable solvent adsorption and exchange by 1D bispidine-based Mn(II)
 coordination polymers <i>via</i> ligand design.
;
_journal_issue 38
_journal_name_full 'Dalton transactions (Cambridge, England : 2003)'
_journal_page_first 13420
_journal_page_last 13429
_journal_paper_doi 10.1039/d0dt02734k
_journal_volume 49
_journal_year 2020
_chemical_formula_sum 'C52 H62 Cl8 Mn N8 O10'
_chemical_formula_weight 1297.63
_space_group_crystal_system triclinic
_space_group_IT_number 2
_space_group_name_Hall '-P 1'
_space_group_name_H-M_alt 'P -1'
_atom_sites_solution_hydrogens mixed
_audit_creation_method SHELXL-2017/1
_audit_update_record
;
2020-07-15 deposited with the CCDC.	2020-08-31 downloaded from the CCDC.
;
_cell_angle_alpha 77.75(3)
_cell_angle_beta 85.95(3)
_cell_angle_gamma 69.83(3)
_cell_formula_units_Z 1
_cell_length_a 9.967(2)
_cell_length_b 12.819(3)
_cell_length_c 13.148(3)
_cell_measurement_reflns_used 7868
_cell_measurement_temperature 298(2)
_cell_measurement_theta_max 31.172
_cell_measurement_theta_min 2.177
_cell_volume 1541.0(7)
_computing_structure_refinement 'SHELXL-2017/1 (Sheldrick, 2017)'
_diffrn_ambient_temperature 298(2)
_diffrn_measured_fraction_theta_full 0.995
_diffrn_measured_fraction_theta_max 0.895
_diffrn_measurement_device_type 'Bruker APEX II CCD diffractometer'
_diffrn_radiation_type MoK\a
_diffrn_radiation_wavelength 0.71073
_diffrn_reflns_av_R_equivalents 0.0200
_diffrn_reflns_av_unetI/netI 0.0287
_diffrn_reflns_Laue_measured_fraction_full 0.995
_diffrn_reflns_Laue_measured_fraction_max 0.895
_diffrn_reflns_limit_h_max 13
_diffrn_reflns_limit_h_min -14
_diffrn_reflns_limit_k_max 18
_diffrn_reflns_limit_k_min -18
_diffrn_reflns_limit_l_max 18
_diffrn_reflns_limit_l_min -18
_diffrn_reflns_number 16242
_diffrn_reflns_point_group_measured_fraction_full 0.995
_diffrn_reflns_point_group_measured_fraction_max 0.895
_diffrn_reflns_theta_full 25.242
_diffrn_reflns_theta_max 31.550
_diffrn_reflns_theta_min 1.585
_exptl_absorpt_coefficient_mu 0.621
_exptl_crystal_colour colourless
_exptl_crystal_density_diffrn 1.398
_exptl_crystal_description prism
_exptl_crystal_F_000 671
_exptl_crystal_size_max 0.070
_exptl_crystal_size_mid 0.050
_exptl_crystal_size_min 0.030
_refine_diff_density_max 0.949
_refine_diff_density_min -0.673
_refine_diff_density_rms 0.068
_refine_ls_extinction_method none
_refine_ls_goodness_of_fit_ref 1.072
_refine_ls_hydrogen_treatment mixed
_refine_ls_matrix_type full
_refine_ls_number_parameters 471
_refine_ls_number_reflns 9229
_refine_ls_number_restraints 0
_refine_ls_restrained_S_all 1.072
_refine_ls_R_factor_all 0.0809
_refine_ls_R_factor_gt 0.0591
_refine_ls_shift/su_max 0.045
_refine_ls_shift/su_mean 0.006
_refine_ls_structure_factor_coef Fsqd
_refine_ls_weighting_details 'w=1/[\s^2^(Fo^2^)+(0.0888P)^2^+0.7369P] where P=(Fo^2^+2Fc^2^)/3'
_refine_ls_weighting_scheme calc
_refine_ls_wR_factor_gt 0.1608
_refine_ls_wR_factor_ref 0.1765
_reflns_Friedel_coverage 0.000
_reflns_number_gt 6804
_reflns_number_total 9229
_reflns_threshold_expression 'I > 2\s(I)'
_cod_data_source_file d0dt02734k2.cif
_cod_data_source_block 2TCM_RT
_cod_depositor_comments 'Adding full bibliography for 7705323--7705327.cif.'
_cod_original_cell_volume 1540.9(6)
_cod_database_code 7705324
_shelx_shelxl_version_number 2017/1
_shelx_space_group_comment
;
The symmetry employed for this shelxl refinement is uniquely defined
by the following loop, which should always be used as a source of
symmetry information in preference to the above space-group names.
They are only intended as comments.
;
_shelx_estimated_absorpt_t_min 0.958
_shelx_estimated_absorpt_t_max 0.982

loop_
_space_group_symop_operation_xyz
'x, y, z'
'-x, -y, -z'

loop_
_atom_site_label
_atom_site_type_symbol
_atom_site_fract_x
_atom_site_fract_y
_atom_site_fract_z
_atom_site_U_iso_or_equiv
_atom_site_adp_type
_atom_site_occupancy
_atom_site_site_symmetry_order
_atom_site_calc_flag
_atom_site_refinement_flags_posn
_atom_site_refinement_flags_adp
_atom_site_refinement_flags_occupancy
_atom_site_disorder_assembly
_atom_site_disorder_group
Mn1 Mn 0.000000 0.000000 0.000000 0.02876(12) Uani 1 2 d S . P . .
O5 O -0.0807(4) 0.1994(2) 0.4909(2) 0.0838(8) Uani 1 1 d . . . . .
N2 N -0.07045(19) 0.47027(13) 0.25056(13) 0.0322(3) Uani 1 1 d . . . . .
N3 N -0.0685(2) -0.13430(14) 0.11955(14) 0.0374(4) Uani 1 1 d . . . . .
C2 C -0.2377(2) 0.57566(16) 0.37762(14) 0.0315(4) Uani 1 1 d . . . . .
N4 N -0.0318(2) 0.12428(14) 0.11283(13) 0.0344(4) Uani 1 1 d . . . . .
O1 O -0.2392(3) 0.44384(15) 0.53838(13) 0.0620(6) Uani 1 1 d . . . . .
C24 C -0.0623(2) 0.27954(16) 0.24128(15) 0.0327(4) Uani 1 1 d . . . . .
N1 N -0.3747(2) 0.5320(2) 0.25193(16) 0.0550(6) Uani 1 1 d . . . . .
O3 O -0.3595(3) 0.7388(2) 0.4477(2) 0.0886(8) Uani 1 1 d . . . . .
O2 O -0.1385(3) 0.64201(18) 0.50179(16) 0.0637(5) Uani 1 1 d . . . . .
C6 C -0.0781(2) 0.36200(16) 0.31219(15) 0.0328(4) Uani 1 1 d . . . . .
C19 C -0.0926(2) -0.33248(15) 0.24594(14) 0.0300(4) Uani 1 1 d . . . . .
C20 C -0.1613(3) -0.28726(19) 0.15021(16) 0.0386(5) Uani 1 1 d . . . . .
C26 C 0.0468(3) 0.09612(17) 0.19899(17) 0.0387(5) Uani 1 1 d . . . . .
C28 C -0.1391(3) 0.31078(17) 0.14943(17) 0.0385(5) Uani 1 1 d . . . . .
C7 C -0.0958(2) 0.55707(15) 0.31418(15) 0.0299(4) Uani 1 1 d . . . . .
C5 C -0.2172(3) 0.37587(19) 0.37874(18) 0.0432(5) Uani 1 1 d . . . . .
C9 C -0.2382(3) 0.65475(18) 0.45016(17) 0.0403(5) Uani 1 1 d . . . . .
C3 C -0.3765(3) 0.6143(2) 0.31333(18) 0.0435(5) Uani 1 1 d . . . . .
C23 C -0.0150(3) -0.27379(18) 0.27765(17) 0.0406(5) Uani 1 1 d . . . . .
C25 C 0.0331(3) 0.16960(17) 0.26575(17) 0.0392(5) Uani 1 1 d . . . . .
C18 C 0.0735(3) 0.4487(2) 0.2058(2) 0.0496(6) Uani 1 1 d . . . . .
C8 C -0.1950(6) 0.2598(3) 0.4551(3) 0.0881(15) Uani 1 1 d . . . . .
C22 C -0.0051(3) -0.17724(19) 0.21203(18) 0.0459(6) Uani 1 1 d . . . . .
C27 C -0.1232(3) 0.23090(17) 0.08908(17) 0.0383(5) Uani 1 1 d . . . . .
C21 C -0.1488(3) -0.18793(19) 0.09094(17) 0.0399(5) Uani 1 1 d . . . . .
C1 C -0.2290(3) 0.46186(18) 0.44515(16) 0.0374(4) Uani 1 1 d . . . . .
C4 C -0.3586(3) 0.4227(3) 0.3178(2) 0.0587(8) Uani 1 1 d . . . . .
C11 C -0.3649(7) 0.8138(5) 0.5186(6) 0.156(3) Uani 1 1 d . . . . .
H11A H -0.456312 0.873105 0.512822 0.233 Uiso 1 1 calc R U . . .
H11B H -0.350959 0.771090 0.588798 0.233 Uiso 1 1 calc R U . . .
H11C H -0.290904 0.846524 0.500837 0.233 Uiso 1 1 calc R U . . .
O4 O -0.3125(4) 0.2397(3) 0.4764(4) 0.157(2) Uani 1 1 d . . . . .
C29 C -0.4939(4) 0.5695(6) 0.1775(3) 0.1088(19) Uani 1 1 d . . . . .
H29 H -0.495808 0.647990 0.155309 0.131 Uiso 1 1 calc R U . A 1
C30 C -0.6400(4) 0.5969(4) 0.2217(3) 0.0833(11) Uani 1 1 d . . . . .
H30A H -0.638941 0.612807 0.289692 0.125 Uiso 1 1 calc R U . . .
H30B H -0.703574 0.662198 0.177246 0.125 Uiso 1 1 calc R U . . .
H30C H -0.672250 0.533565 0.226653 0.125 Uiso 1 1 calc R U . . .
C100 C 0.4355(5) 0.9097(4) 0.8244(4) 0.1004(14) Uani 1 1 d . . . . .
H100 H 0.377623 0.905121 0.887497 0.120 Uiso 1 1 calc R U . B 1
C10A C -0.1057(15) 0.1032(7) 0.5487(8) 0.073(3) Uani 0.3 1 d . . P C 1
H10A H -0.017952 0.049983 0.580270 0.109 Uiso 0.3 1 calc R U P C 1
H10B H -0.174690 0.124475 0.601944 0.109 Uiso 0.3 1 calc R U P C 1
H10C H -0.141524 0.068827 0.503622 0.109 Uiso 0.3 1 calc R U P C 1
C10 C -0.2838(8) 0.1407(6) 0.5787(6) 0.124(3) Uani 0.7 1 d . . P D 2
H10D H -0.369697 0.123211 0.597244 0.186 Uiso 0.7 1 calc R U P D 2
H10F H -0.209188 0.074228 0.565022 0.186 Uiso 0.7 1 calc R U P D 2
H10E H -0.255530 0.165562 0.635092 0.186 Uiso 0.7 1 calc R U P D 2
Cl1 Cl -0.25034(6) 0.09575(5) -0.06043(5) 0.04414(15) Uani 1 1 d . . . . .
Cl2 Cl 0.5291(3) 0.9909(3) 0.8392(3) 0.1547(12) Uani 0.7 1 d . . P E 1
Cl3 Cl 0.3299(5) 0.9160(4) 0.7258(3) 0.185(2) Uani 0.7 1 d . . P E 1
Cl4 Cl 0.5384(4) 0.7710(3) 0.8198(3) 0.1588(12) Uani 0.7 1 d . . P E 1
Cl4A Cl 0.6128(9) 0.8090(8) 0.8539(8) 0.191(4) Uani 0.3 1 d . . P E 2
Cl3A Cl 0.3374(7) 0.9863(7) 0.7090(5) 0.133(2) Uani 0.3 1 d . . P E 2
Cl2A Cl 0.4752(10) 1.0354(7) 0.7725(6) 0.149(3) Uani 0.3 1 d . . P E 2
C31 C -0.4817(10) 0.5453(9) 0.0807(8) 0.054(2) Uani 0.3 1 d . . P F 1
H31A H -0.573152 0.578595 0.046640 0.081 Uiso 0.3 1 calc R U P F 1
H31B H -0.414332 0.575780 0.040952 0.081 Uiso 0.3 1 calc R U P F 1
H31C H -0.449118 0.464606 0.086301 0.081 Uiso 0.3 1 calc R U P F 1
C31A C -0.4628(5) 0.6221(6) 0.0824(4) 0.0872(19) Uani 0.7 1 d . . P F 2
H31D H -0.543475 0.644910 0.036882 0.131 Uiso 0.7 1 calc R U P F 2
H31E H -0.441304 0.687814 0.089176 0.131 Uiso 0.7 1 calc R U P F 2
H31F H -0.381659 0.570859 0.053914 0.131 Uiso 0.7 1 calc R U P F 2
H25 H 0.090(3) 0.143(2) 0.328(2) 0.040(6) Uiso 1 1 d . . . . .
H27 H -0.174(3) 0.251(2) 0.029(2) 0.038(6) Uiso 1 1 d . . . . .
H26 H 0.121(3) 0.017(2) 0.212(2) 0.040(6) Uiso 1 1 d . . . . .
H28 H -0.207(3) 0.387(2) 0.130(2) 0.047(7) Uiso 1 1 d . . . . .
H6 H 0.000(2) 0.3272(19) 0.3639(18) 0.026(5) Uiso 1 1 d . . . . .
H23 H 0.035(3) -0.300(2) 0.340(2) 0.049(7) Uiso 1 1 d . . . . .
H21 H -0.202(3) -0.153(2) 0.023(2) 0.047(7) Uiso 1 1 d . . . . .
H22 H 0.055(3) -0.136(3) 0.231(2) 0.054(8) Uiso 1 1 d . . . . .
H20 H -0.221(3) -0.321(3) 0.125(2) 0.055(8) Uiso 1 1 d . . . . .
H31 H -0.385(3) 0.688(2) 0.268(2) 0.043(7) Uiso 1 1 d . . . . .
H30 H -0.457(3) 0.624(2) 0.365(2) 0.048(7) Uiso 1 1 d . . . . .
H182 H 0.083(3) 0.513(3) 0.165(2) 0.051(8) Uiso 1 1 d . . . . .
H41 H -0.362(4) 0.369(3) 0.276(3) 0.084(11) Uiso 1 1 d . . . . .
H183 H 0.095(3) 0.394(3) 0.167(3) 0.061(9) Uiso 1 1 d . . . . .
H42 H -0.427(4) 0.422(3) 0.373(3) 0.063(9) Uiso 1 1 d . . . . .
H181 H 0.146(4) 0.419(3) 0.258(3) 0.065(10) Uiso 1 1 d . . . . .
H71 H -0.020(2) 0.5324(19) 0.3679(18) 0.029(5) Uiso 1 1 d . . . . .

loop_
_atom_site_aniso_label
_atom_site_aniso_U_11
_atom_site_aniso_U_22
_atom_site_aniso_U_33
_atom_site_aniso_U_23
_atom_site_aniso_U_13
_atom_site_aniso_U_12
Mn1 0.0403(2) 0.01958(18) 0.0289(2) -0.00567(14) 0.00098(15) -0.01287(15)
O5 0.133(2) 0.0517(13) 0.0684(15) 0.0055(11) 0.0095(15) -0.0449(15)
N2 0.0457(9) 0.0245(7) 0.0322(8) -0.0101(6) 0.0092(7) -0.0184(7)
N3 0.0541(11) 0.0285(8) 0.0332(8) -0.0005(6) -0.0012(7) -0.0215(7)
C2 0.0444(11) 0.0266(8) 0.0257(8) -0.0052(7) 0.0011(7) -0.0148(8)
N4 0.0484(10) 0.0251(7) 0.0321(8) -0.0094(6) -0.0005(7) -0.0129(7)
O1 0.1156(17) 0.0432(9) 0.0278(8) -0.0064(7) 0.0154(9) -0.0312(10)
C24 0.0481(11) 0.0241(8) 0.0304(9) -0.0080(7) 0.0016(8) -0.0167(8)
N1 0.0464(11) 0.0953(18) 0.0361(10) -0.0235(11) 0.0031(8) -0.0346(12)
O3 0.0720(15) 0.0745(15) 0.120(2) -0.0692(16) -0.0033(14) 0.0046(12)
O2 0.0825(14) 0.0594(12) 0.0570(11) -0.0319(9) -0.0133(10) -0.0190(10)
C6 0.0505(12) 0.0240(8) 0.0292(9) -0.0078(7) 0.0015(8) -0.0179(8)
C19 0.0412(10) 0.0230(8) 0.0284(9) -0.0044(6) 0.0024(7) -0.0150(7)
C20 0.0526(13) 0.0398(11) 0.0322(10) -0.0022(8) -0.0028(9) -0.0293(10)
C26 0.0560(13) 0.0221(8) 0.0373(10) -0.0066(7) -0.0058(9) -0.0108(8)
C28 0.0495(12) 0.0247(9) 0.0377(10) -0.0096(8) -0.0034(9) -0.0055(8)
C7 0.0431(10) 0.0225(8) 0.0278(8) -0.0049(6) 0.0013(7) -0.0159(7)
C5 0.0676(15) 0.0370(11) 0.0395(11) -0.0157(9) 0.0170(10) -0.0344(11)
C9 0.0595(14) 0.0309(10) 0.0330(10) -0.0108(8) 0.0076(9) -0.0173(9)
C3 0.0425(12) 0.0519(13) 0.0349(11) -0.0028(9) 0.0013(9) -0.0182(10)
C23 0.0621(14) 0.0350(10) 0.0323(10) 0.0017(8) -0.0106(9) -0.0289(10)
C25 0.0571(13) 0.0258(9) 0.0351(10) -0.0059(7) -0.0101(9) -0.0126(9)
C18 0.0537(15) 0.0379(12) 0.0635(16) -0.0193(12) 0.0225(13) -0.0224(11)
C8 0.155(4) 0.0473(17) 0.086(2) -0.0348(17) 0.073(3) -0.065(2)
C22 0.0729(16) 0.0378(11) 0.0395(11) -0.0007(9) -0.0095(11) -0.0366(11)
C27 0.0506(12) 0.0298(9) 0.0334(10) -0.0111(8) -0.0073(9) -0.0081(9)
C21 0.0513(12) 0.0406(11) 0.0318(10) 0.0027(8) -0.0051(9) -0.0254(10)
C1 0.0562(13) 0.0323(9) 0.0282(9) -0.0073(7) 0.0071(8) -0.0213(9)
C4 0.0598(16) 0.081(2) 0.0643(17) -0.0432(15) 0.0236(13) -0.0485(15)
C11 0.138(5) 0.128(4) 0.218(7) -0.146(5) 0.002(4) -0.001(4)
O4 0.114(2) 0.0664(17) 0.264(5) 0.033(2) 0.065(3) -0.0490(17)
C29 0.0588(19) 0.240(6) 0.0439(16) -0.019(2) -0.0042(14) -0.076(3)
C30 0.0500(17) 0.127(3) 0.071(2) -0.004(2) -0.0019(15) -0.0367(19)
C100 0.103(3) 0.120(4) 0.093(3) -0.043(3) 0.039(2) -0.051(3)
C10A 0.137(10) 0.029(4) 0.047(5) 0.018(3) -0.018(6) -0.033(5)
C10 0.116(5) 0.095(4) 0.141(6) 0.062(4) -0.009(4) -0.061(4)
Cl1 0.0415(3) 0.0387(3) 0.0505(3) -0.0110(2) -0.0050(2) -0.0092(2)
Cl2 0.141(2) 0.184(3) 0.198(3) -0.087(3) 0.050(2) -0.110(2)
Cl3 0.180(3) 0.291(5) 0.162(3) -0.111(3) 0.074(2) -0.152(4)
Cl4 0.198(3) 0.1133(18) 0.155(3) -0.0301(16) 0.027(2) -0.044(2)
Cl4A 0.133(6) 0.166(7) 0.208(8) -0.031(6) -0.003(5) 0.028(5)
Cl3A 0.092(3) 0.189(7) 0.097(3) -0.040(4) -0.015(3) -0.010(4)
Cl2A 0.201(7) 0.142(5) 0.139(5) -0.013(4) -0.001(5) -0.110(5)
C31 0.054(5) 0.062(5) 0.055(5) -0.030(4) -0.017(4) -0.017(4)
C31A 0.061(3) 0.126(5) 0.046(2) 0.016(3) -0.013(2) -0.012(3)

loop_
_atom_type_symbol
_atom_type_description
_atom_type_scat_dispersion_real
_atom_type_scat_dispersion_imag
_atom_type_scat_source
C C 0.0033 0.0016 'International Tables Vol C Tables 4.2.6.8 and 6.1.1.4'
H H 0.0000 0.0000 'International Tables Vol C Tables 4.2.6.8 and 6.1.1.4'
N N 0.0061 0.0033 'International Tables Vol C Tables 4.2.6.8 and 6.1.1.4'
O O 0.0106 0.0060 'International Tables Vol C Tables 4.2.6.8 and 6.1.1.4'
Cl Cl 0.1484 0.1585 'International Tables Vol C Tables 4.2.6.8 and 6.1.1.4'
Mn Mn 0.3368 0.7283 'International Tables Vol C Tables 4.2.6.8 and 6.1.1.4'

loop_
_geom_angle_atom_site_label_1
_geom_angle_atom_site_label_2
_geom_angle_atom_site_label_3
_geom_angle
_geom_angle_site_symmetry_1
_geom_angle_site_symmetry_3
_geom_angle_publ_flag
N3 Mn1 N3 180.0 2 . ?
N3 Mn1 N4 95.28(6) 2 2 ?
N3 Mn1 N4 84.72(6) . 2 ?
N3 Mn1 N4 84.72(6) 2 . ?
N3 Mn1 N4 95.28(6) . . ?
N4 Mn1 N4 180.0 2 . ?
N3 Mn1 Cl1 90.05(6) 2 2 ?
N3 Mn1 Cl1 89.95(6) . 2 ?
N4 Mn1 Cl1 90.62(5) 2 2 ?
N4 Mn1 Cl1 89.38(5) . 2 ?
N3 Mn1 Cl1 89.95(6) 2 . ?
N3 Mn1 Cl1 90.05(6) . . ?
N4 Mn1 Cl1 89.38(5) 2 . ?
N4 Mn1 Cl1 90.62(5) . . ?
Cl1 Mn1 Cl1 180.0 2 . ?
C8 O5 C10A 104.4(6) . . ?
C18 N2 C7 108.33(17) . . ?
C18 N2 C6 108.02(18) . . ?
C7 N2 C6 112.43(15) . . ?
C22 N3 C21 116.85(17) . . ?
C22 N3 Mn1 120.41(14) . . ?
C21 N3 Mn1 121.25(14) . . ?
C1 C2 C9 107.51(16) . . ?
C1 C2 C3 105.34(18) . . ?
C9 C2 C3 113.85(19) . . ?
C1 C2 C7 106.97(16) . . ?
C9 C2 C7 106.55(17) . . ?
C3 C2 C7 116.12(17) . . ?
C26 N4 C27 117.12(17) . . ?
C26 N4 Mn1 122.08(14) . . ?
C27 N4 Mn1 120.60(14) . . ?
C28 C24 C25 117.54(18) . . ?
C28 C24 C6 121.98(18) . . ?
C25 C24 C6 120.47(18) . . ?
C4 N1 C3 111.0(2) . . ?
C4 N1 C29 112.5(3) . . ?
C3 N1 C29 114.8(3) . . ?
C9 O3 C11 113.9(3) . . ?
N2 C6 C24 109.86(16) . . ?
N2 C6 C5 113.39(17) . . ?
C24 C6 C5 110.73(17) . . ?
C23 C19 C20 117.22(17) . . ?
C23 C19 C7 119.54(17) . 1_545 ?
C20 C19 C7 123.22(17) . 1_545 ?
C21 C20 C19 119.58(19) . . ?
N4 C26 C25 123.24(19) . . ?
C24 C28 C27 119.43(19) . . ?
N2 C7 C19 109.97(15) . 1_565 ?
N2 C7 C2 112.95(15) . . ?
C19 C7 C2 110.95(16) 1_565 . ?
C1 C5 C4 104.7(2) . . ?
C1 C5 C8 106.7(2) . . ?
C4 C5 C8 113.9(3) . . ?
C1 C5 C6 108.06(17) . . ?
C4 C5 C6 116.1(2) . . ?
C8 C5 C6 106.9(2) . . ?
O2 C9 O3 123.8(2) . . ?
O2 C9 C2 123.5(2) . . ?
O3 C9 C2 112.6(2) . . ?
N1 C3 C2 111.5(2) . . ?
C22 C23 C19 119.2(2) . . ?
C26 C25 C24 119.39(19) . . ?
O5 C8 O4 124.9(3) . . ?
O5 C8 C5 122.6(3) . . ?
O4 C8 C5 112.4(4) . . ?
N3 C22 C23 124.0(2) . . ?
N4 C27 C28 123.1(2) . . ?
N3 C21 C20 123.1(2) . . ?
O1 C1 C5 124.27(19) . . ?
O1 C1 C2 124.78(19) . . ?
C5 C1 C2 110.79(17) . . ?
N1 C4 C5 110.9(2) . . ?
C8 O4 C10 107.0(5) . . ?
C31 C29 N1 124.4(5) . . ?
C31A C29 N1 112.6(3) . . ?
C31 C29 C30 115.0(5) . . ?
C31A C29 C30 123.5(4) . . ?
N1 C29 C30 116.8(3) . . ?
Cl2 C100 Cl3 131.8(4) . . ?
Cl2 C100 Cl4 114.3(3) . . ?
Cl3 C100 Cl4 91.4(3) . . ?
Cl3A C100 Cl2A 68.2(4) . . ?
Cl3A C100 Cl4A 135.3(5) . . ?
Cl2A C100 Cl4A 100.7(6) . . ?
C100 Cl3 Cl4 44.8(2) . . ?
C100 Cl4 Cl3 43.8(2) . . ?
C100 Cl3A Cl2A 56.0(3) . . ?
C100 Cl2A Cl3A 55.8(4) . . ?

loop_
_geom_bond_atom_site_label_1
_geom_bond_atom_site_label_2
_geom_bond_distance
_geom_bond_site_symmetry_2
_geom_bond_publ_flag
Mn1 N3 2.3263(18) 2 ?
Mn1 N3 2.3264(18) . ?
Mn1 N4 2.3297(17) 2 ?
Mn1 N4 2.3297(17) . ?
Mn1 Cl1 2.4734(10) 2 ?
Mn1 Cl1 2.4734(10) . ?
O5 C8 1.196(6) . ?
O5 C10A 1.396(8) . ?
N2 C18 1.469(3) . ?
N2 C7 1.474(2) . ?
N2 C6 1.475(2) . ?
N3 C22 1.329(3) . ?
N3 C21 1.337(3) . ?
C2 C1 1.516(3) . ?
C2 C9 1.531(3) . ?
C2 C3 1.546(3) . ?
C2 C7 1.562(3) . ?
N4 C26 1.336(3) . ?
N4 C27 1.340(3) . ?
O1 C1 1.202(3) . ?
C24 C28 1.385(3) . ?
C24 C25 1.386(3) . ?
C24 C6 1.515(3) . ?
N1 C4 1.445(4) . ?
N1 C3 1.453(3) . ?
N1 C29 1.474(4) . ?
O3 C9 1.310(3) . ?
O3 C11 1.461(4) . ?
O2 C9 1.188(3) . ?
C6 C5 1.563(3) . ?
C19 C23 1.385(3) . ?
C19 C20 1.388(3) . ?
C19 C7 1.516(2) 1_545 ?
C20 C21 1.385(3) . ?
C26 C25 1.386(3) . ?
C28 C27 1.385(3) . ?
C5 C1 1.515(3) . ?
C5 C4 1.537(4) . ?
C5 C8 1.563(4) . ?
C23 C22 1.380(3) . ?
C8 O4 1.283(5) . ?
O4 C10 1.606(6) . ?
C29 C31 1.360(9) . ?
C29 C31A 1.359(6) . ?
C29 C30 1.482(5) . ?
C100 Cl2 1.665(5) . ?
C100 Cl3 1.699(7) . ?
C100 Cl4 1.731(6) . ?
C100 Cl3A 1.771(8) . ?
C100 Cl2A 1.775(8) . ?
C100 Cl4A 1.803(9) . ?
Cl3 Cl4 2.455(7) . ?
Cl3A Cl2A 1.989(11) . ?
